data_7240623
loop_
_publ_author_name
'Autillo, Matthieu'
'Islam, Md Ashraful'
'Jung, Julie'
'Pilm\'e, Julien'
'Galland, Nicolas'
'Guerin, Laetitia'
'Moisy, Philippe'
'Berthon, Claude'
'Tamain, Christelle'
'Bolvin, H\'el\`ene'

_publ_section_title
;
 Crystallographic structure and crystal field parameters in the
 [An<sup>IV</sup>(DPA)<sub>3</sub>]<sup>2-</sup> series, An = Th, U, Np,
 Pu.
;
_journal_issue 25
_journal_name_full 'Physical chemistry chemical physics : PCCP'
_journal_page_first 14293
_journal_page_last 14308
_journal_paper_doi 10.1039/d0cp02137g
_journal_volume 22
_journal_year 2020
_chemical_formula_sum 'C27 H25 N7 O15 Th'
_chemical_formula_weight 919.58
_space_group_crystal_system monoclinic
_space_group_IT_number 14
_space_group_name_Hall '-P 2ybc'
_space_group_name_H-M_alt 'P 1 21/c 1'
_atom_sites_solution_hydrogens mixed
_atom_sites_solution_primary direct
_atom_sites_solution_secondary difmap
_audit_creation_method SHELXL-2017/1
_audit_update_record
;
2019-11-28 deposited with the CCDC.	2020-06-03 downloaded from the CCDC.
;
_cell_angle_alpha 90
_cell_angle_beta 104.283(2)
_cell_angle_gamma 90
_cell_formula_units_Z 4
_cell_length_a 9.8122(6)
_cell_length_b 20.4453(11)
_cell_length_c 15.9721(8)
_cell_measurement_reflns_used 9878
_cell_measurement_temperature 100(2)
_cell_measurement_theta_max 33.193
_cell_measurement_theta_min 2.142
_cell_volume 3105.2(3)
_computing_data_collection 'BRUKER APEX III'
_computing_structure_refinement 'SHELXL-2017/1 (Sheldrick, 2017)'
_computing_structure_solution 'SHELXL-2017/1 (Sheldrick, 2017)'
_diffrn_ambient_temperature 100(2)
_diffrn_measured_fraction_theta_full 1.000
_diffrn_measured_fraction_theta_max 0.999
_diffrn_measurement_device_type 'BRUKER D8 QUEST'
_diffrn_measurement_method '1.1 w/ scans'
_diffrn_radiation_type MoK\a
_diffrn_radiation_wavelength 0.71073
_diffrn_reflns_av_R_equivalents 0.0708
_diffrn_reflns_av_unetI/netI 0.0219
_diffrn_reflns_Laue_measured_fraction_full 1.000
_diffrn_reflns_Laue_measured_fraction_max 0.999
_diffrn_reflns_limit_h_max 15
_diffrn_reflns_limit_h_min -15
_diffrn_reflns_limit_k_max 31
_diffrn_reflns_limit_k_min -31
_diffrn_reflns_limit_l_max 24
_diffrn_reflns_limit_l_min -24
_diffrn_reflns_number 292157
_diffrn_reflns_point_group_measured_fraction_full 1.000
_diffrn_reflns_point_group_measured_fraction_max 0.999
_diffrn_reflns_theta_full 25.242
_diffrn_reflns_theta_max 33.193
_diffrn_reflns_theta_min 2.142
_diffrn_source 'Mo-target I?S Mircofocus source'
_exptl_absorpt_coefficient_mu 4.889
_exptl_absorpt_correction_T_max 0.4353
_exptl_absorpt_correction_T_min 0.3573
_exptl_absorpt_correction_type multi-scan
_exptl_absorpt_process_details SADABS
_exptl_crystal_colour colorless
_exptl_crystal_density_diffrn 1.967
_exptl_crystal_density_meas ?
_exptl_crystal_density_method 'not measured'
_exptl_crystal_description prism
_exptl_crystal_F_000 1784
_exptl_crystal_size_max 0.13
_exptl_crystal_size_mid 0.07
_exptl_crystal_size_min 0.03
_refine_diff_density_max 2.854
_refine_diff_density_min -1.949
_refine_diff_density_rms 0.157
_refine_ls_extinction_method none
_refine_ls_goodness_of_fit_ref 1.096
_refine_ls_hydrogen_treatment mixed
_refine_ls_matrix_type full
_refine_ls_number_parameters 475
_refine_ls_number_reflns 11867
_refine_ls_number_restraints 6
_refine_ls_restrained_S_all 1.096
_refine_ls_R_factor_all 0.0399
_refine_ls_R_factor_gt 0.0251
_refine_ls_shift/su_max 0.003
_refine_ls_shift/su_mean 0.000
_refine_ls_structure_factor_coef Fsqd
_refine_ls_weighting_details 'w=1/[\s^2^(Fo^2^)+(0.0385P)^2^+5.8268P] where P=(Fo^2^+2Fc^2^)/3'
_refine_ls_weighting_scheme calc
_refine_ls_wR_factor_gt 0.0629
_refine_ls_wR_factor_ref 0.0755
_reflns_Friedel_coverage 0.000
_reflns_number_gt 9878
_reflns_number_total 11867
_reflns_threshold_expression 'I > 2\s(I)'
_cod_data_source_file d0cp02137g2.cif
_cod_data_source_block p21c
_cod_depositor_comments
;
The following automatic conversions were performed:

data item '_exptl_crystal_density_meas' value 'not measured' was
changed to '?' -- the value is perceived as not measured.

Automatic conversion script
Id: cif_fix_values 7556 2019-12-06 15:28:31Z antanas 

 Adding full bibliography for 7240623--7240626.cif.
;
_cod_original_sg_symbol_H-M 'P 21/c'
_cod_database_code 7240623
_shelx_shelxl_version_number 2017/1
_shelx_space_group_comment
;
The symmetry employed for this shelxl refinement is uniquely defined
by the following loop, which should always be used as a source of
symmetry information in preference to the above space-group names.
They are only intended as comments.
;

loop_
_space_group_symop_operation_xyz
'x, y, z'
'-x, y+1/2, -z+1/2'
'-x, -y, -z'
'x, -y-1/2, z-1/2'

loop_
_atom_site_label
_atom_site_type_symbol
_atom_site_fract_x
_atom_site_fract_y
_atom_site_fract_z
_atom_site_U_iso_or_equiv
_atom_site_adp_type
_atom_site_occupancy
_atom_site_site_symmetry_order
_atom_site_calc_flag
_atom_site_refinement_flags_posn
_atom_site_refinement_flags_adp
_atom_site_refinement_flags_occupancy
_atom_site_disorder_assembly
_atom_site_disorder_group
Th1 Th 0.53217(2) 0.32150(2) 0.31714(2) 0.01096(3) Uani 1 1 d . . . . .
O1 O 0.3112(2) 0.27855(10) 0.33528(13) 0.0154(3) Uani 1 1 d . . . . .
O11 O 0.6529(3) 0.32196(11) 0.61192(13) 0.0233(5) Uani 1 1 d . . . . .
O8 O 0.8469(2) 0.16208(11) 0.30371(15) 0.0213(4) Uani 1 1 d . . . . .
O12 O 0.1975(2) 0.48073(11) 0.26521(14) 0.0205(4) Uani 1 1 d . . . . .
O2 O 0.7316(2) 0.25550(10) 0.31002(13) 0.0166(4) Uani 1 1 d . . . . .
O7 O 0.1643(2) 0.20041(11) 0.35745(13) 0.0182(4) Uani 1 1 d . . . . .
O5 O 0.6283(2) 0.30146(10) 0.47081(12) 0.0159(4) Uani 1 1 d . . . . .
O3 O 0.4244(2) 0.28626(10) 0.16958(12) 0.0158(3) Uani 1 1 d . . . . .
O9 O 0.3915(2) 0.28975(11) 0.02514(13) 0.0208(4) Uani 1 1 d . . . . .
O4 O 0.7148(2) 0.40248(10) 0.35556(12) 0.0163(4) Uani 1 1 d . . . . .
O13 O 0.0058(3) 0.08247(11) 0.22669(16) 0.0219(4) Uani 1 1 d D . . . .
O6 O 0.3683(2) 0.41032(10) 0.25804(12) 0.0167(4) Uani 1 1 d . . . . .
N1 N 0.5047(2) 0.19533(11) 0.32358(14) 0.0128(4) Uani 1 1 d . . . . .
O10 O 0.8908(2) 0.46449(12) 0.33370(14) 0.0242(4) Uani 1 1 d . . . . .
N2 N 0.6279(2) 0.37192(11) 0.19381(14) 0.0128(4) Uani 1 1 d . . . . .
O15 O 1.0944(3) 0.10119(13) 0.45660(15) 0.0247(4) Uani 1 1 d D . . . .
N4 N 0.0800(3) 0.13583(13) 0.09091(17) 0.0214(5) Uani 1 1 d . . . . .
H4A H 0.055809 0.115540 0.133631 0.026 Uiso 1 1 calc R U . . .
N6 N 0.8752(3) 0.24148(13) 0.62513(16) 0.0202(5) Uani 1 1 d . . . . .
H6A H 0.806531 0.268338 0.628270 0.024 Uiso 1 1 calc R U . . .
N5 N 0.1871(3) 0.19964(13) 0.02089(17) 0.0211(5) Uani 1 1 d . . . . .
H5A H 0.245906 0.228923 0.009731 0.025 Uiso 1 1 calc R U . . .
O14 O 0.1028(4) 0.50154(13) 0.09103(17) 0.0374(7) Uani 1 1 d D . . . .
N3 N 0.4421(2) 0.39484(11) 0.42517(14) 0.0129(4) Uani 1 1 d . . . . .
C1 C 0.2751(3) 0.21871(13) 0.34233(16) 0.0146(4) Uani 1 1 d . . . . .
C26 C 0.9772(3) 0.21859(15) 0.69432(19) 0.0205(5) Uani 1 1 d . . . . .
H26A H 0.986395 0.228815 0.753480 0.025 Uiso 1 1 calc R U . . .
C12 C 0.3407(3) 0.43893(13) 0.39586(17) 0.0146(4) Uani 1 1 d . . . . .
C8 C 0.6098(3) 0.15667(13) 0.31371(16) 0.0133(4) Uani 1 1 d . . . . .
C2 C 0.7417(3) 0.19294(13) 0.30795(17) 0.0145(4) Uani 1 1 d . . . . .
C7 C 0.3828(3) 0.16883(13) 0.33003(16) 0.0141(4) Uani 1 1 d . . . . .
C22 C 0.1815(3) 0.17972(14) 0.0990(2) 0.0201(5) Uani 1 1 d . . . . .
H22A H 0.240691 0.194509 0.152024 0.024 Uiso 1 1 calc R U . . .
C3 C 0.4515(3) 0.30676(14) 0.09941(17) 0.0156(5) Uani 1 1 d . . . . .
C5 C 0.5985(3) 0.33192(14) 0.53420(18) 0.0170(5) Uani 1 1 d . . . . .
C11 C 0.4883(3) 0.38459(13) 0.50990(17) 0.0158(5) Uani 1 1 d . . . . .
C6 C 0.2971(3) 0.44452(13) 0.29879(17) 0.0150(4) Uani 1 1 d . . . . .
C4 C 0.7889(3) 0.42855(13) 0.30808(18) 0.0167(5) Uani 1 1 d . . . . .
C10 C 0.7366(3) 0.41325(13) 0.21231(17) 0.0145(4) Uani 1 1 d . . . . .
C25 C 0.8973(3) 0.21643(15) 0.55287(19) 0.0203(5) Uani 1 1 d . . . . .
H25A H 0.842128 0.224739 0.496066 0.024 Uiso 1 1 calc R U . . .
C17 C 0.4360(3) 0.41921(15) 0.56989(18) 0.0200(5) Uani 1 1 d . . . . .
H17A H 0.471473 0.411750 0.630038 0.024 Uiso 1 1 calc R U . . .
C24 C 0.0863(4) 0.16727(18) -0.0397(2) 0.0274(7) Uani 1 1 d . . . . .
H24A H 0.067752 0.172063 -0.100597 0.033 Uiso 1 1 calc R U . . .
C9 C 0.5704(3) 0.35549(13) 0.11165(17) 0.0154(4) Uani 1 1 d . . . . .
C16 C 0.7929(3) 0.44039(14) 0.14844(18) 0.0180(5) Uani 1 1 d . . . . .
H16A H 0.871400 0.469079 0.163004 0.022 Uiso 1 1 calc R U . . .
C14 C 0.5970(3) 0.08903(14) 0.31006(18) 0.0168(5) Uani 1 1 d . . . . .
H14A H 0.673099 0.062299 0.303840 0.020 Uiso 1 1 calc R U . . .
C15 C 0.6185(3) 0.38152(15) 0.04402(18) 0.0203(5) Uani 1 1 d . . . . .
H15A H 0.574791 0.370154 -0.014068 0.024 Uiso 1 1 calc R U . . .
C18 C 0.2812(3) 0.47489(14) 0.45135(19) 0.0208(5) Uani 1 1 d . . . . .
H18A H 0.208438 0.505574 0.429441 0.025 Uiso 1 1 calc R U . . .
C19 C 0.4701(3) 0.06138(13) 0.31573(19) 0.0180(5) Uani 1 1 d . . . . .
H19A H 0.458049 0.015261 0.312667 0.022 Uiso 1 1 calc R U . . .
C21 C 0.3307(3) 0.46499(16) 0.54012(19) 0.0233(6) Uani 1 1 d . . . . .
H21A H 0.292726 0.489299 0.579743 0.028 Uiso 1 1 calc R U . . .
C13 C 0.3608(3) 0.10160(14) 0.32590(18) 0.0176(5) Uani 1 1 d . . . . .
H13A H 0.273414 0.083569 0.329930 0.021 Uiso 1 1 calc R U . . .
C23 C 0.0185(4) 0.12724(18) 0.0039(2) 0.0279(7) Uani 1 1 d . . . . .
H23A H -0.057126 0.098633 -0.020554 0.034 Uiso 1 1 calc R U . . .
C20 C 0.7318(3) 0.42454(15) 0.06268(19) 0.0219(5) Uani 1 1 d . . . . .
H20A H 0.766854 0.442861 0.017493 0.026 Uiso 1 1 calc R U . . .
N7 N 1.0093(3) 0.17783(12) 0.57339(17) 0.0192(4) Uani 1 1 d . . . . .
H7A H 1.044335 0.155382 0.536556 0.023 Uiso 1 1 calc R U . . .
C27 C 1.0621(3) 0.17862(14) 0.6619(2) 0.0201(5) Uani 1 1 d . . . . .
H27A H 1.142238 0.155642 0.693920 0.024 Uiso 1 1 calc R U . . .
H1 H -0.047(4) 0.105(2) 0.243(3) 0.050(15) Uiso 1 1 d D . . . .
H2 H -0.024(5) 0.0459(12) 0.218(3) 0.042(14) Uiso 1 1 d D . . . .
H5 H 1.116(5) 0.1294(18) 0.428(3) 0.037(13) Uiso 1 1 d D . . . .
H6 H 1.030(4) 0.078(2) 0.430(3) 0.057(17) Uiso 1 1 d D . . . .
H3 H 0.131(5) 0.491(3) 0.1411(16) 0.054(16) Uiso 1 1 d D . . . .
H4 H 0.118(8) 0.475(3) 0.056(4) 0.09(2) Uiso 1 1 d D . . . .

loop_
_atom_site_aniso_label
_atom_site_aniso_U_11
_atom_site_aniso_U_22
_atom_site_aniso_U_33
_atom_site_aniso_U_23
_atom_site_aniso_U_13
_atom_site_aniso_U_12
Th1 0.01229(4) 0.01104(4) 0.00950(4) -0.00046(3) 0.00263(3) 0.00071(3)
O1 0.0145(8) 0.0147(8) 0.0177(9) -0.0008(7) 0.0053(7) 0.0010(7)
O11 0.0272(11) 0.0323(12) 0.0090(8) -0.0009(7) 0.0017(8) 0.0073(9)
O8 0.0155(9) 0.0200(9) 0.0290(11) -0.0029(8) 0.0064(8) 0.0031(8)
O12 0.0220(10) 0.0208(10) 0.0193(9) 0.0063(7) 0.0064(8) 0.0086(8)
O2 0.0148(8) 0.0143(8) 0.0216(9) -0.0001(7) 0.0061(7) 0.0014(7)
O7 0.0126(8) 0.0216(9) 0.0207(9) -0.0001(8) 0.0049(7) -0.0016(7)
O5 0.0174(9) 0.0192(9) 0.0108(8) 0.0008(7) 0.0028(7) 0.0030(7)
O3 0.0179(9) 0.0188(9) 0.0108(8) -0.0017(7) 0.0038(7) -0.0013(7)
O9 0.0248(10) 0.0252(11) 0.0110(8) -0.0047(7) 0.0016(7) -0.0059(8)
O4 0.0196(9) 0.0156(9) 0.0137(8) -0.0020(7) 0.0044(7) -0.0028(7)
O13 0.0246(11) 0.0171(9) 0.0270(11) -0.0042(8) 0.0124(9) -0.0019(8)
O6 0.0203(9) 0.0157(9) 0.0143(8) 0.0018(7) 0.0048(7) 0.0060(7)
N1 0.0133(9) 0.0129(9) 0.0119(9) -0.0006(7) 0.0023(7) 0.0006(7)
O10 0.0261(11) 0.0236(10) 0.0216(10) -0.0008(8) 0.0033(8) -0.0122(9)
N2 0.0157(10) 0.0119(9) 0.0105(8) -0.0001(7) 0.0028(7) 0.0017(7)
O15 0.0259(11) 0.0314(12) 0.0170(10) 0.0012(9) 0.0058(8) 0.0006(10)
N4 0.0224(12) 0.0250(12) 0.0184(11) -0.0005(9) 0.0079(9) -0.0017(10)
N6 0.0176(11) 0.0202(11) 0.0214(11) -0.0008(9) 0.0021(9) 0.0021(9)
N5 0.0221(12) 0.0206(11) 0.0218(12) 0.0005(9) 0.0073(9) -0.0011(9)
O14 0.0614(19) 0.0226(12) 0.0201(11) 0.0004(9) -0.0051(12) -0.0007(12)
N3 0.0150(9) 0.0122(9) 0.0116(9) -0.0018(7) 0.0036(7) -0.0002(7)
C1 0.0142(11) 0.0173(11) 0.0116(10) -0.0005(8) 0.0021(8) 0.0012(9)
C26 0.0211(13) 0.0208(13) 0.0182(12) 0.0010(10) 0.0021(10) -0.0015(10)
C12 0.0160(11) 0.0135(10) 0.0148(11) 0.0001(8) 0.0050(9) 0.0001(9)
C8 0.0138(10) 0.0155(10) 0.0102(10) 0.0006(8) 0.0021(8) 0.0014(8)
C2 0.0138(11) 0.0170(11) 0.0124(10) -0.0021(8) 0.0028(8) 0.0001(9)
C7 0.0155(11) 0.0164(11) 0.0105(10) -0.0011(8) 0.0033(8) 0.0001(9)
C22 0.0196(13) 0.0217(13) 0.0189(12) -0.0017(10) 0.0047(10) 0.0006(10)
C3 0.0164(11) 0.0180(11) 0.0115(10) -0.0001(9) 0.0014(9) 0.0015(9)
C5 0.0182(12) 0.0197(12) 0.0130(11) -0.0001(9) 0.0035(9) 0.0000(9)
C11 0.0167(11) 0.0172(11) 0.0133(10) -0.0011(9) 0.0033(9) -0.0021(9)
C6 0.0172(11) 0.0128(10) 0.0157(11) 0.0038(8) 0.0056(9) 0.0020(9)
C4 0.0187(12) 0.0132(11) 0.0175(11) -0.0010(9) 0.0034(9) 0.0004(9)
C10 0.0171(11) 0.0114(10) 0.0145(10) 0.0003(8) 0.0031(9) 0.0020(8)
C25 0.0201(13) 0.0201(12) 0.0187(12) -0.0013(10) 0.0007(10) -0.0005(10)
C17 0.0238(13) 0.0225(13) 0.0144(11) -0.0037(10) 0.0061(10) -0.0009(11)
C24 0.0327(17) 0.0313(16) 0.0172(13) -0.0022(11) 0.0041(12) -0.0034(13)
C9 0.0164(11) 0.0162(11) 0.0135(10) -0.0001(8) 0.0036(9) 0.0020(9)
C16 0.0195(12) 0.0157(11) 0.0198(12) 0.0012(9) 0.0069(10) -0.0021(9)
C14 0.0166(12) 0.0164(11) 0.0170(11) -0.0020(9) 0.0034(9) 0.0048(9)
C15 0.0231(13) 0.0237(13) 0.0149(11) 0.0002(10) 0.0059(10) -0.0011(11)
C18 0.0259(14) 0.0177(12) 0.0208(12) -0.0010(10) 0.0096(11) 0.0054(10)
C19 0.0201(13) 0.0097(10) 0.0247(13) -0.0011(9) 0.0065(10) 0.0045(9)
C21 0.0288(15) 0.0243(14) 0.0188(12) -0.0055(11) 0.0098(11) 0.0028(12)
C13 0.0170(12) 0.0156(11) 0.0202(12) -0.0005(9) 0.0045(10) -0.0019(9)
C23 0.0277(16) 0.0338(17) 0.0213(14) -0.0045(12) 0.0042(12) -0.0074(13)
C20 0.0270(14) 0.0221(13) 0.0184(12) 0.0042(10) 0.0093(11) 0.0005(11)
N7 0.0196(11) 0.0185(11) 0.0190(11) -0.0015(8) 0.0039(9) -0.0015(9)
C27 0.0195(12) 0.0201(12) 0.0189(12) 0.0018(10) 0.0009(10) 0.0005(10)

loop_
_atom_type_symbol
_atom_type_description
_atom_type_scat_dispersion_real
_atom_type_scat_dispersion_imag
_atom_type_scat_source
C C 0.0033 0.0016 'International Tables Vol C Tables 4.2.6.8 and 6.1.1.4'
H H 0.0000 0.0000 'International Tables Vol C Tables 4.2.6.8 and 6.1.1.4'
N N 0.0061 0.0033 'International Tables Vol C Tables 4.2.6.8 and 6.1.1.4'
O O 0.0106 0.0060 'International Tables Vol C Tables 4.2.6.8 and 6.1.1.4'
Th Th -7.2400 8.8979 'International Tables Vol C Tables 4.2.6.8 and 6.1.1.4'

loop_
_geom_angle_atom_site_label_1
_geom_angle_atom_site_label_2
_geom_angle_atom_site_label_3
_geom_angle
_geom_angle_site_symmetry_1
_geom_angle_site_symmetry_3
_geom_angle_publ_flag
O2 Th1 O4 80.46(7) . . ?
O2 Th1 O1 124.45(7) . . ?
O4 Th1 O1 148.39(7) . . ?
O2 Th1 O5 80.55(7) . . ?
O4 Th1 O5 77.28(7) . . ?
O1 Th1 O5 87.37(7) . . ?
O2 Th1 O3 87.28(7) . . ?
O4 Th1 O3 124.56(7) . . ?
O1 Th1 O3 79.70(7) . . ?
O5 Th1 O3 152.92(7) . . ?
O2 Th1 O6 149.44(7) . . ?
O4 Th1 O6 87.99(7) . . ?
O1 Th1 O6 78.08(7) . . ?
O5 Th1 O6 124.45(7) . . ?
O3 Th1 O6 76.14(7) . . ?
O2 Th1 N2 74.67(7) . . ?
O4 Th1 N2 62.22(7) . . ?
O1 Th1 N2 137.48(7) . . ?
O5 Th1 N2 135.10(7) . . ?
O3 Th1 N2 62.38(7) . . ?
O6 Th1 N2 74.91(7) . . ?
O2 Th1 N1 62.49(7) . . ?
O4 Th1 N1 138.70(7) . . ?
O1 Th1 N1 62.01(7) . . ?
O5 Th1 N1 79.13(7) . . ?
O3 Th1 N1 73.79(7) . . ?
O6 Th1 N1 133.25(7) . . ?
N2 Th1 N1 119.00(7) . . ?
O2 Th1 N3 140.31(7) . . ?
O4 Th1 N3 77.74(7) . . ?
O1 Th1 N3 70.65(7) . . ?
O5 Th1 N3 62.55(7) . . ?
O3 Th1 N3 132.34(7) . . ?
O6 Th1 N3 62.02(7) . . ?
N2 Th1 N3 121.37(7) . . ?
N1 Th1 N3 119.38(7) . . ?
C1 O1 Th1 128.96(17) . . ?
C2 O2 Th1 129.00(17) . . ?
C5 O5 Th1 127.35(18) . . ?
C3 O3 Th1 127.75(18) . . ?
C4 O4 Th1 128.88(17) . . ?
H1 O13 H2 111(5) . . ?
C6 O6 Th1 126.79(17) . . ?
C8 N1 C7 119.9(2) . . ?
C8 N1 Th1 119.39(18) . . ?
C7 N1 Th1 120.53(17) . . ?
C10 N2 C9 119.8(2) . . ?
C10 N2 Th1 120.14(17) . . ?
C9 N2 Th1 120.03(18) . . ?
H5 O15 H6 114(5) . . ?
C22 N4 C23 108.4(3) . . ?
C22 N4 H4A 125.8 . . ?
C23 N4 H4A 125.8 . . ?
C25 N6 C26 108.9(3) . . ?
C25 N6 H6A 125.5 . . ?
C26 N6 H6A 125.5 . . ?
C22 N5 C24 109.0(3) . . ?
C22 N5 H5A 125.5 . . ?
C24 N5 H5A 125.5 . . ?
H3 O14 H4 115(6) . . ?
C11 N3 C12 119.9(2) . . ?
C11 N3 Th1 119.78(17) . . ?
C12 N3 Th1 120.09(17) . . ?
O7 C1 O1 125.6(3) . . ?
O7 C1 C7 120.0(3) . . ?
O1 C1 C7 114.4(2) . . ?
C27 C26 N6 106.9(3) . . ?
C27 C26 H26A 126.5 . . ?
N6 C26 H26A 126.5 . . ?
N3 C12 C18 121.8(2) . . ?
N3 C12 C6 114.1(2) . . ?
C18 C12 C6 124.1(2) . . ?
N1 C8 C14 121.9(3) . . ?
N1 C8 C2 114.4(2) . . ?
C14 C8 C2 123.7(2) . . ?
O8 C2 O2 125.8(3) . . ?
O8 C2 C8 119.7(3) . . ?
O2 C2 C8 114.5(2) . . ?
N1 C7 C13 121.8(3) . . ?
N1 C7 C1 113.7(2) . . ?
C13 C7 C1 124.5(2) . . ?
N4 C22 N5 108.7(3) . . ?
N4 C22 H22A 125.7 . . ?
N5 C22 H22A 125.7 . . ?
O9 C3 O3 126.4(3) . . ?
O9 C3 C9 118.7(2) . . ?
O3 C3 C9 115.0(2) . . ?
O11 C5 O5 125.8(3) . . ?
O11 C5 C11 118.6(3) . . ?
O5 C5 C11 115.6(2) . . ?
N3 C11 C17 122.0(3) . . ?
N3 C11 C5 114.6(2) . . ?
C17 C11 C5 123.4(2) . . ?
O12 C6 O6 125.5(3) . . ?
O12 C6 C12 119.0(2) . . ?
O6 C6 C12 115.6(2) . . ?
O10 C4 O4 125.7(3) . . ?
O10 C4 C10 120.2(3) . . ?
O4 C4 C10 114.0(2) . . ?
N2 C10 C16 122.0(2) . . ?
N2 C10 C4 113.9(2) . . ?
C16 C10 C4 124.0(2) . . ?
N7 C25 N6 108.5(3) . . ?
N7 C25 H25A 125.7 . . ?
N6 C25 H25A 125.7 . . ?
C11 C17 C21 118.6(3) . . ?
C11 C17 H17A 120.7 . . ?
C21 C17 H17A 120.7 . . ?
C23 C24 N5 106.9(3) . . ?
C23 C24 H24A 126.6 . . ?
N5 C24 H24A 126.6 . . ?
N2 C9 C15 121.7(3) . . ?
N2 C9 C3 114.8(2) . . ?
C15 C9 C3 123.6(2) . . ?
C10 C16 C20 118.4(3) . . ?
C10 C16 H16A 120.8 . . ?
C20 C16 H16A 120.8 . . ?
C8 C14 C19 118.4(2) . . ?
C8 C14 H14A 120.8 . . ?
C19 C14 H14A 120.8 . . ?
C9 C15 C20 118.9(3) . . ?
C9 C15 H15A 120.5 . . ?
C20 C15 H15A 120.5 . . ?
C12 C18 C21 118.5(3) . . ?
C12 C18 H18A 120.8 . . ?
C21 C18 H18A 120.8 . . ?
C14 C19 C13 119.7(3) . . ?
C14 C19 H19A 120.2 . . ?
C13 C19 H19A 120.2 . . ?
C17 C21 C18 119.3(3) . . ?
C17 C21 H21A 120.4 . . ?
C18 C21 H21A 120.4 . . ?
C7 C13 C19 118.3(3) . . ?
C7 C13 H13A 120.8 . . ?
C19 C13 H13A 120.8 . . ?
C24 C23 N4 107.0(3) . . ?
C24 C23 H23A 126.5 . . ?
N4 C23 H23A 126.5 . . ?
C15 C20 C16 119.1(3) . . ?
C15 C20 H20A 120.5 . . ?
C16 C20 H20A 120.5 . . ?
C25 N7 C27 108.9(3) . . ?
C25 N7 H7A 125.5 . . ?
C27 N7 H7A 125.5 . . ?
C26 C27 N7 106.7(3) . . ?
C26 C27 H27A 126.6 . . ?
N7 C27 H27A 126.6 . . ?

loop_
_geom_bond_atom_site_label_1
_geom_bond_atom_site_label_2
_geom_bond_distance
_geom_bond_site_symmetry_2
_geom_bond_publ_flag
Th1 O2 2.403(2) . ?
Th1 O4 2.406(2) . ?
Th1 O1 2.422(2) . ?
Th1 O5 2.4371(19) . ?
Th1 O3 2.4418(19) . ?
Th1 O6 2.4545(19) . ?
Th1 N2 2.596(2) . ?
Th1 N1 2.598(2) . ?
Th1 N3 2.600(2) . ?
O1 C1 1.286(3) . ?
O11 C5 1.241(3) . ?
O8 C2 1.226(3) . ?
O12 C6 1.238(3) . ?
O2 C2 1.284(3) . ?
O7 C1 1.229(3) . ?
O5 C5 1.282(3) . ?
O3 C3 1.284(3) . ?
O9 C3 1.237(3) . ?
O4 C4 1.288(3) . ?
O13 H1 0.795(19) . ?
O13 H2 0.802(19) . ?
O6 C6 1.275(3) . ?
N1 C8 1.339(3) . ?
N1 C7 1.340(4) . ?
O10 C4 1.227(3) . ?
N2 C10 1.335(3) . ?
N2 C9 1.337(3) . ?
O15 H5 0.801(19) . ?
O15 H6 0.817(19) . ?
N4 C22 1.323(4) . ?
N4 C23 1.383(4) . ?
N4 H4A 0.8800 . ?
N6 C25 1.329(4) . ?
N6 C26 1.377(4) . ?
N6 H6A 0.8800 . ?
N5 C22 1.326(4) . ?
N5 C24 1.371(4) . ?
N5 H5A 0.8800 . ?
O14 H3 0.810(19) . ?
O14 H4 0.81(2) . ?
N3 C11 1.333(3) . ?
N3 C12 1.338(3) . ?
C1 C7 1.516(4) . ?
C26 C27 1.357(4) . ?
C26 H26A 0.9500 . ?
C12 C18 1.386(4) . ?
C12 C6 1.507(4) . ?
C8 C14 1.389(4) . ?
C8 C2 1.514(4) . ?
C7 C13 1.390(4) . ?
C22 H22A 0.9500 . ?
C3 C9 1.509(4) . ?
C5 C11 1.508(4) . ?
C11 C17 1.387(4) . ?
C4 C10 1.521(4) . ?
C10 C16 1.390(4) . ?
C25 N7 1.327(4) . ?
C25 H25A 0.9500 . ?
C17 C21 1.388(4) . ?
C17 H17A 0.9500 . ?
C24 C23 1.351(5) . ?
C24 H24A 0.9500 . ?
C9 C15 1.387(4) . ?
C16 C20 1.391(4) . ?
C16 H16A 0.9500 . ?
C14 C19 1.391(4) . ?
C14 H14A 0.9500 . ?
C15 C20 1.391(4) . ?
C15 H15A 0.9500 . ?
C18 C21 1.396(4) . ?
C18 H18A 0.9500 . ?
C19 C13 1.393(4) . ?
C19 H19A 0.9500 . ?
C21 H21A 0.9500 . ?
C13 H13A 0.9500 . ?
C23 H23A 0.9500 . ?
C20 H20A 0.9500 . ?
N7 C27 1.380(4) . ?
N7 H7A 0.8800 . ?
C27 H27A 0.9500 . ?
